data_7707811
loop_
_publ_author_name
'Zhou, Zi-Yao'
'Ge, Chen-Yi'
'Jiang, Miao'
'Hou, Jin-Le'
'Zhu, Qin-Yu'
'Dai, Jie'

_publ_section_title
;
 Copper-bipyridine grid frameworks incorporating redox-active
 tetrathiafulvalene: structures and supercapacitance
;
_journal_issue 32
_journal_name_full 'Dalton Transactions'
_journal_page_first 11091
_journal_page_last 11098
_journal_paper_doi 10.1039/D1DT01805A
_journal_volume 50
_journal_year 2021
_chemical_formula_sum 'C44 H38 Cu N4 O8 S12'
_chemical_formula_weight 1199.04
_space_group_crystal_system monoclinic
_space_group_IT_number 15
_space_group_name_Hall '-C 2yc'
_space_group_name_H-M_alt 'C 1 2/c 1'
_atom_sites_solution_hydrogens geom
_audit_creation_method SHELXL-2016/6
_audit_update_record
;
2021-05-27 deposited with the CCDC.	2021-07-07 downloaded from the CCDC.
;
_cell_angle_alpha 90
_cell_angle_beta 112.705(4)
_cell_angle_gamma 90
_cell_formula_units_Z 4
_cell_length_a 24.0590(19)
_cell_length_b 9.0771(6)
_cell_length_c 25.3307(18)
_cell_measurement_reflns_used 9187
_cell_measurement_temperature 200(2)
_cell_measurement_theta_max 25.70
_cell_measurement_theta_min 2.45
_cell_volume 5103.2(7)
_computing_cell_refinement 'Bruker SAINT'
_computing_data_collection 'Bruker APEX2'
_computing_data_reduction 'Bruker SAINT'
_computing_molecular_graphics 'Bruker SHELXTL'
_computing_publication_material 'Bruker SHELXTL'
_computing_structure_refinement 'SHELXL-2016/6 (Sheldrick, 2016)'
_computing_structure_solution 'SHELXT 2014/5 (Sheldrick, 2014)'
_diffrn_ambient_temperature 200(2)
_diffrn_measured_fraction_theta_full 0.999
_diffrn_measured_fraction_theta_max 0.995
_diffrn_measurement_device_type 'Bruker APEX-II CCD'
_diffrn_measurement_method '\f and \w scans'
_diffrn_radiation_type MoK\a
_diffrn_radiation_wavelength 0.71073
_diffrn_reflns_av_R_equivalents 0.0525
_diffrn_reflns_av_unetI/netI 0.0431
_diffrn_reflns_Laue_measured_fraction_full 0.999
_diffrn_reflns_Laue_measured_fraction_max 0.995
_diffrn_reflns_limit_h_max 29
_diffrn_reflns_limit_h_min -31
_diffrn_reflns_limit_k_max 11
_diffrn_reflns_limit_k_min -11
_diffrn_reflns_limit_l_max 32
_diffrn_reflns_limit_l_min -31
_diffrn_reflns_number 35394
_diffrn_reflns_point_group_measured_fraction_full 0.999
_diffrn_reflns_point_group_measured_fraction_max 0.995
_diffrn_reflns_theta_full 25.242
_diffrn_reflns_theta_max 27.463
_diffrn_reflns_theta_min 2.424
_exptl_absorpt_coefficient_mu 0.974
_exptl_absorpt_correction_T_max 0.7456
_exptl_absorpt_correction_T_min 0.6637
_exptl_absorpt_correction_type multi-scan
_exptl_absorpt_process_details
;
SADABS-2014/5 - Bruker AXS area detector scaling and absorption correction
;
_exptl_crystal_colour red
_exptl_crystal_density_diffrn 1.561
_exptl_crystal_description block
_exptl_crystal_F_000 2460
_exptl_crystal_size_max 0.500
_exptl_crystal_size_mid 0.300
_exptl_crystal_size_min 0.200
_refine_diff_density_max 0.716
_refine_diff_density_min -0.835
_refine_diff_density_rms 0.075
_refine_ls_extinction_method none
_refine_ls_goodness_of_fit_ref 1.024
_refine_ls_hydrogen_treatment constr
_refine_ls_matrix_type full
_refine_ls_number_parameters 380
_refine_ls_number_reflns 5820
_refine_ls_number_restraints 24
_refine_ls_restrained_S_all 1.026
_refine_ls_R_factor_all 0.0986
_refine_ls_R_factor_gt 0.0559
_refine_ls_shift/su_max 0.003
_refine_ls_shift/su_mean 0.000
_refine_ls_structure_factor_coef Fsqd
_refine_ls_weighting_details 'w=1/[\s^2^(Fo^2^)+(0.0514P)^2^+19.6645P] where P=(Fo^2^+2Fc^2^)/3'
_refine_ls_weighting_scheme calc
_refine_ls_wR_factor_gt 0.1240
_refine_ls_wR_factor_ref 0.1466
_reflns_Friedel_coverage 0.000
_reflns_number_gt 3855
_reflns_number_total 5820
_reflns_threshold_expression 'I > 2\s(I)'
_cod_data_source_file d1dt01805a2.cif
_cod_data_source_block 1
_cod_depositor_comments 'Adding full bibliography for 7707811--7707813.cif.'
_cod_original_sg_symbol_H-M 'C 2/c'
_cod_database_code 7707811
_shelx_shelxl_version_number 2016/6
_shelx_space_group_comment
;
The symmetry employed for this shelxl refinement is uniquely defined
by the following loop, which should always be used as a source of
symmetry information in preference to the above space-group names.
They are only intended as comments.
;
_shelx_estimated_absorpt_t_min 0.641
_shelx_estimated_absorpt_t_max 0.829

loop_
_space_group_symop_operation_xyz
'x, y, z'
'-x, y, -z+1/2'
'x+1/2, y+1/2, z'
'-x+1/2, y+1/2, -z+1/2'
'-x, -y, -z'
'x, -y, z-1/2'
'-x+1/2, -y+1/2, -z'
'x+1/2, -y+1/2, z-1/2'

loop_
_atom_site_label
_atom_site_type_symbol
_atom_site_fract_x
_atom_site_fract_y
_atom_site_fract_z
_atom_site_U_iso_or_equiv
_atom_site_adp_type
_atom_site_occupancy
_atom_site_site_symmetry_order
_atom_site_calc_flag
_atom_site_refinement_flags_posn
_atom_site_refinement_flags_adp
_atom_site_refinement_flags_occupancy
_atom_site_disorder_assembly
_atom_site_disorder_group
Cu1 Cu 0.000000 0.16904(6) 0.250000 0.03736(17) Uani 1 2 d S T P . .
S1 S -0.00969(5) 0.25860(16) 0.42489(4) 0.0634(3) Uani 1 1 d . . . . .
S2 S -0.06254(5) 0.15764(15) 0.50583(4) 0.0650(3) Uani 1 1 d . . . . .
S3 S 0.10219(5) 0.39193(18) 0.52259(5) 0.0744(4) Uani 1 1 d . . . . .
O1 O -0.05872(12) 0.1734(3) 0.31257(10) 0.0570(7) Uani 1 1 d . . . . .
O2 O -0.14408(13) 0.0668(4) 0.30595(12) 0.0753(10) Uani 1 1 d . . . . .
O3 O -0.19185(14) -0.0032(5) 0.37095(15) 0.0923(12) Uani 1 1 d . . . . .
H3 H -0.175429 0.024473 0.348787 0.138 Uiso 1 1 calc R U . . .
O4 O -0.17309(16) 0.0109(5) 0.46314(15) 0.0897(12) Uani 1 1 d . . . . .
N1 N 0.05616(12) 0.3252(3) 0.29892(12) 0.0389(7) Uani 1 1 d . . . . .
N2 N 0.05560(13) 0.0134(3) 0.29951(11) 0.0378(7) Uani 1 1 d . . . . .
C1 C -0.07595(16) 0.1551(5) 0.39681(15) 0.0511(10) Uani 1 1 d . . . . .
C2 C -0.10091(17) 0.1118(5) 0.43338(16) 0.0545(10) Uani 1 1 d . . . . .
C3 C -0.00250(18) 0.2459(5) 0.49625(16) 0.0548(10) Uani 1 1 d . . . . .
C4 C 0.04553(19) 0.3016(5) 0.53814(16) 0.0591(11) Uani 1 1 d . . . . .
C9 C -0.09433(17) 0.1307(5) 0.33336(16) 0.0538(10) Uani 1 1 d . . . . .
C10 C -0.1583(2) 0.0336(6) 0.4230(2) 0.0725(14) Uani 1 1 d . . . . .
C11 C 0.11558(15) 0.3229(4) 0.31112(15) 0.0429(8) Uani 1 1 d . . . . .
H11 H 0.130544 0.257676 0.290371 0.052 Uiso 1 1 calc R U . . .
C12 C 0.15587(17) 0.4115(4) 0.35263(16) 0.0495(10) Uani 1 1 d . . . . .
H12 H 0.197565 0.407588 0.359572 0.059 Uiso 1 1 calc R U . . .
C13 C 0.13542(17) 0.5064(4) 0.38427(16) 0.0496(10) Uani 1 1 d . . . . .
C14 C 0.07416(19) 0.5110(4) 0.37010(17) 0.0550(10) Uani 1 1 d . . . . .
H14 H 0.057942 0.576360 0.389749 0.066 Uiso 1 1 calc R U . . .
C15 C 0.03610(17) 0.4209(4) 0.32742(17) 0.0483(9) Uani 1 1 d . . . . .
H15 H -0.006054 0.427414 0.318031 0.058 Uiso 1 1 calc R U . . .
C16 C 0.08000(18) -0.0879(4) 0.27679(15) 0.0487(10) Uani 1 1 d . . . . .
H16 H 0.065049 -0.096911 0.236316 0.058 Uiso 1 1 calc R U . . .
C17 C 0.12602(19) -0.1802(4) 0.30956(17) 0.0547(10) Uani 1 1 d . . . . .
H17 H 0.142173 -0.250769 0.291688 0.066 Uiso 1 1 calc R U . . .
C18 C 0.14849(17) -0.1691(4) 0.36870(16) 0.0484(10) Uani 1 1 d . . . . .
C19 C 0.12239(17) -0.0667(4) 0.39197(14) 0.0451(9) Uani 1 1 d . . . . .
H19 H 0.136083 -0.056947 0.432355 0.054 Uiso 1 1 calc R U . . .
C20 C 0.07660(16) 0.0216(4) 0.35705(14) 0.0408(8) Uani 1 1 d . . . . .
H20 H 0.059054 0.091038 0.374086 0.049 Uiso 1 1 calc R U . . .
C21 C 0.17764(19) 0.6031(4) 0.43079(17) 0.0613(12) Uani 1 1 d . . . . .
H21A H 0.212758 0.544243 0.455329 0.074 Uiso 1 1 calc R U . . .
H21B H 0.156707 0.640005 0.454993 0.074 Uiso 1 1 calc R U . . .
C22 C 0.19966(19) -0.2654(4) 0.40572(19) 0.0647(13) Uani 1 1 d . . . . .
H22A H 0.227958 -0.205684 0.437427 0.078 Uiso 1 1 calc R U . . .
H22B H 0.221841 -0.302611 0.382672 0.078 Uiso 1 1 calc R U . . .
S4 S 0.06816(13) 0.3006(5) 0.61186(14) 0.0621(9) Uani 0.594(3) 1 d . . P A 1
S5 S 0.2380(2) 0.4153(6) 0.5986(2) 0.108(2) Uani 0.594(3) 1 d . . P A 1
S6 S 0.19378(12) 0.3135(4) 0.70166(10) 0.0960(11) Uani 0.594(3) 1 d . . P A 1
C5 C 0.1625(3) 0.3714(9) 0.5879(3) 0.057(2) Uani 0.594(3) 1 d . . P A 1
C6 C 0.1455(3) 0.3318(10) 0.6298(3) 0.063(2) Uani 0.594(3) 1 d . . P A 1
C7 C 0.2433(4) 0.3008(10) 0.5379(4) 0.078(2) Uani 0.594(3) 1 d . U P A 1
H7A H 0.238789 0.196258 0.545062 0.118 Uiso 0.594(3) 1 calc R U P A 1
H7B H 0.282538 0.316976 0.535592 0.118 Uiso 0.594(3) 1 calc R U P A 1
H7C H 0.211177 0.330135 0.501705 0.118 Uiso 0.594(3) 1 calc R U P A 1
C8 C 0.2101(5) 0.5045(12) 0.7216(4) 0.095(3) Uani 0.594(3) 1 d . U P A 1
H8A H 0.234952 0.545386 0.702213 0.143 Uiso 0.594(3) 1 calc R U P A 1
H8B H 0.231995 0.511748 0.763092 0.143 Uiso 0.594(3) 1 calc R U P A 1
H8C H 0.172358 0.559904 0.710192 0.143 Uiso 0.594(3) 1 calc R U P A 1
S4' S 0.04461(19) 0.2874(5) 0.6100(2) 0.0510(10) Uani 0.406(3) 1 d . . P A 2
S5' S 0.19774(13) 0.5414(3) 0.60911(13) 0.0634(9) Uani 0.406(3) 1 d . . P A 2
S6' S 0.13375(16) 0.4589(4) 0.70489(12) 0.0746(11) Uani 0.406(3) 1 d . . P A 2
C5' C 0.1330(5) 0.4364(12) 0.5961(4) 0.049(2) Uani 0.406(3) 1 d . . P A 2
C6' C 0.1091(5) 0.4023(12) 0.6337(4) 0.049(2) Uani 0.406(3) 1 d . . P A 2
C7' C 0.2353(7) 0.3953(16) 0.5912(6) 0.021(2) Uani 0.406(3) 1 d . U P A 2
H7'1 H 0.274349 0.378711 0.622552 0.032 Uiso 0.406(3) 1 calc R U P A 2
H7'2 H 0.241612 0.420142 0.556253 0.032 Uiso 0.406(3) 1 calc R U P A 2
H7'3 H 0.210854 0.305654 0.584751 0.032 Uiso 0.406(3) 1 calc R U P A 2
C8' C 0.2001(7) 0.3677(19) 0.7331(8) 0.096(5) Uani 0.406(3) 1 d . U P A 2
H8'1 H 0.193058 0.261934 0.725730 0.144 Uiso 0.406(3) 1 calc R U P A 2
H8'2 H 0.218324 0.384884 0.774492 0.144 Uiso 0.406(3) 1 calc R U P A 2
H8'3 H 0.227341 0.403344 0.715467 0.144 Uiso 0.406(3) 1 calc R U P A 2

loop_
_atom_site_aniso_label
_atom_site_aniso_U_11
_atom_site_aniso_U_22
_atom_site_aniso_U_33
_atom_site_aniso_U_23
_atom_site_aniso_U_13
_atom_site_aniso_U_12
Cu1 0.0389(3) 0.0306(3) 0.0317(3) 0.000 0.0017(2) 0.000
S1 0.0429(5) 0.1125(10) 0.0323(5) -0.0109(6) 0.0118(4) -0.0039(6)
S2 0.0612(7) 0.0982(9) 0.0416(5) -0.0080(6) 0.0266(5) 0.0062(6)
S3 0.0497(6) 0.1164(11) 0.0448(6) -0.0051(6) 0.0045(5) 0.0023(7)
O1 0.0524(16) 0.082(2) 0.0346(13) -0.0076(14) 0.0149(12) -0.0050(15)
O2 0.0431(16) 0.132(3) 0.0457(16) -0.0183(18) 0.0118(13) -0.0111(18)
O3 0.0519(19) 0.158(4) 0.076(2) -0.028(2) 0.0349(17) -0.023(2)
O4 0.082(2) 0.133(3) 0.075(2) -0.015(2) 0.053(2) -0.019(2)
N1 0.0342(15) 0.0319(14) 0.0407(15) 0.0035(13) 0.0033(12) -0.0009(12)
N2 0.0452(16) 0.0336(15) 0.0266(13) 0.0003(12) 0.0048(12) -0.0022(13)
C1 0.0327(19) 0.080(3) 0.0370(19) -0.0046(19) 0.0097(15) 0.0111(19)
C2 0.042(2) 0.079(3) 0.043(2) -0.011(2) 0.0183(17) 0.007(2)
C3 0.046(2) 0.081(3) 0.0380(19) -0.008(2) 0.0164(17) 0.014(2)
C4 0.055(2) 0.082(3) 0.0341(19) -0.009(2) 0.0100(18) 0.014(2)
C9 0.037(2) 0.083(3) 0.0370(19) -0.006(2) 0.0094(17) 0.008(2)
C10 0.054(3) 0.111(4) 0.057(3) -0.018(3) 0.026(2) -0.001(3)
C11 0.0387(19) 0.0365(18) 0.0431(19) 0.0093(16) 0.0043(15) 0.0033(15)
C12 0.0359(19) 0.046(2) 0.047(2) 0.0164(18) -0.0056(16) -0.0041(16)
C13 0.050(2) 0.0273(17) 0.047(2) 0.0093(16) -0.0085(17) -0.0065(16)
C14 0.058(2) 0.036(2) 0.055(2) -0.0096(18) 0.0037(19) -0.0024(18)
C15 0.039(2) 0.041(2) 0.053(2) -0.0075(17) 0.0057(17) -0.0022(16)
C16 0.066(3) 0.038(2) 0.0294(17) -0.0004(15) 0.0045(17) 0.0073(18)
C17 0.064(3) 0.037(2) 0.048(2) -0.0026(17) 0.0040(19) 0.0099(18)
C18 0.048(2) 0.0304(17) 0.044(2) 0.0071(16) -0.0065(16) -0.0101(16)
C19 0.053(2) 0.042(2) 0.0273(16) 0.0039(15) 0.0000(15) -0.0182(17)
C20 0.048(2) 0.0387(18) 0.0303(16) -0.0015(14) 0.0086(15) -0.0095(16)
C21 0.062(3) 0.037(2) 0.048(2) 0.0089(18) -0.0185(19) -0.0103(19)
C22 0.056(2) 0.0339(19) 0.066(3) 0.0136(19) -0.020(2) -0.0099(18)
S4 0.0460(17) 0.107(2) 0.0302(9) -0.0135(10) 0.0113(13) -0.0311(17)
S5 0.0412(14) 0.114(4) 0.145(4) 0.040(3) 0.0087(19) -0.0295(17)
S6 0.0856(17) 0.125(2) 0.0420(11) 0.0156(13) -0.0145(11) -0.0445(15)
C5 0.029(3) 0.076(5) 0.051(4) 0.012(4) 0.000(3) -0.013(3)
C6 0.043(4) 0.090(6) 0.039(4) 0.009(4) -0.002(3) -0.026(4)
C7 0.076(3) 0.080(3) 0.080(3) 0.0072(19) 0.031(2) -0.0002(19)
C8 0.095(3) 0.095(3) 0.092(3) -0.0026(19) 0.032(2) -0.0011(19)
S4' 0.047(2) 0.067(2) 0.0420(16) -0.0135(13) 0.020(2) -0.008(2)
S5' 0.0547(17) 0.0638(18) 0.0739(19) -0.0020(14) 0.0273(14) -0.0043(13)
S6' 0.094(2) 0.084(2) 0.0548(17) -0.0297(15) 0.0384(16) -0.0213(18)
C5' 0.040(5) 0.059(6) 0.050(6) -0.004(5) 0.020(5) 0.008(5)
C6' 0.051(6) 0.059(6) 0.046(5) -0.009(5) 0.027(5) 0.003(5)
C7' 0.019(3) 0.019(3) 0.024(3) -0.0026(18) 0.0063(19) 0.0026(18)
C8' 0.096(5) 0.099(5) 0.095(5) -0.003(2) 0.039(3) -0.002(2)

loop_
_atom_type_symbol
_atom_type_description
_atom_type_scat_dispersion_real
_atom_type_scat_dispersion_imag
_atom_type_scat_source
C C 0.0033 0.0016 'International Tables Vol C Tables 4.2.6.8 and 6.1.1.4'
H H 0.0000 0.0000 'International Tables Vol C Tables 4.2.6.8 and 6.1.1.4'
Cu Cu 0.3201 1.2651 'International Tables Vol C Tables 4.2.6.8 and 6.1.1.4'
N N 0.0061 0.0033 'International Tables Vol C Tables 4.2.6.8 and 6.1.1.4'
O O 0.0106 0.0060 'International Tables Vol C Tables 4.2.6.8 and 6.1.1.4'
S S 0.1246 0.1234 'International Tables Vol C Tables 4.2.6.8 and 6.1.1.4'

loop_
_geom_angle_atom_site_label_1
_geom_angle_atom_site_label_2
_geom_angle_atom_site_label_3
_geom_angle
_geom_angle_site_symmetry_1
_geom_angle_site_symmetry_3
_geom_angle_publ_flag
N2 Cu1 N2 91.01(15) . 2 ?
N2 Cu1 N1 179.32(13) . 2 ?
N2 Cu1 N1 89.09(10) 2 2 ?
N2 Cu1 N1 89.09(10) . . ?
N2 Cu1 N1 179.32(13) 2 . ?
N1 Cu1 N1 90.82(15) 2 . ?
C1 S1 C3 95.5(2) . . ?
C3 S2 C2 95.33(19) . . ?
C5 S3 C4 99.8(3) . . ?
C4 S3 C5' 85.2(4) . . ?
C10 O3 H3 109.5 . . ?
C15 N1 C11 117.5(3) . . ?
C15 N1 Cu1 119.5(2) . . ?
C11 N1 Cu1 122.1(2) . . ?
C16 N2 C20 117.4(3) . . ?
C16 N2 Cu1 120.7(2) . . ?
C20 N2 Cu1 121.1(2) . . ?
C2 C1 C9 131.8(4) . . ?
C2 C1 S1 117.2(3) . . ?
C9 C1 S1 111.0(3) . . ?
C1 C2 C10 130.7(4) . . ?
C1 C2 S2 117.2(3) . . ?
C10 C2 S2 112.1(3) . . ?
C4 C3 S2 125.0(3) . . ?
C4 C3 S1 120.5(4) . . ?
S2 C3 S1 114.5(2) . . ?
C3 C4 S4 132.3(4) . . ?
C3 C4 S3 120.5(3) . . ?
S4 C4 S3 107.2(2) . . ?
C3 C4 S4' 115.2(4) . . ?
S3 C4 S4' 124.2(3) . . ?
O1 C9 O2 125.2(4) . . ?
O1 C9 C1 116.3(3) . . ?
O2 C9 C1 118.5(4) . . ?
O4 C10 O3 122.5(5) . . ?
O4 C10 C2 119.1(4) . . ?
O3 C10 C2 118.4(4) . . ?
N1 C11 C12 122.6(4) . . ?
N1 C11 H11 118.7 . . ?
C12 C11 H11 118.7 . . ?
C11 C12 C13 120.0(4) . . ?
C11 C12 H12 120.0 . . ?
C13 C12 H12 120.0 . . ?
C14 C13 C12 116.8(3) . . ?
C14 C13 C21 121.2(4) . . ?
C12 C13 C21 122.1(4) . . ?
C15 C14 C13 120.4(4) . . ?
C15 C14 H14 119.8 . . ?
C13 C14 H14 119.8 . . ?
N1 C15 C14 122.7(4) . . ?
N1 C15 H15 118.7 . . ?
C14 C15 H15 118.7 . . ?
N2 C16 C17 122.9(3) . . ?
N2 C16 H16 118.6 . . ?
C17 C16 H16 118.6 . . ?
C16 C17 C18 119.6(4) . . ?
C16 C17 H17 120.2 . . ?
C18 C17 H17 120.2 . . ?
C19 C18 C17 117.4(3) . . ?
C19 C18 C22 121.6(4) . . ?
C17 C18 C22 121.0(4) . . ?
C18 C19 C20 120.2(3) . . ?
C18 C19 H19 119.9 . . ?
C20 C19 H19 119.9 . . ?
N2 C20 C19 122.5(3) . . ?
N2 C20 H20 118.8 . . ?
C19 C20 H20 118.8 . . ?
C13 C21 C22 111.4(3) . 1_565 ?
C13 C21 H21A 109.3 . . ?
C22 C21 H21A 109.3 1_565 . ?
C13 C21 H21B 109.3 . . ?
C22 C21 H21B 109.3 1_565 . ?
H21A C21 H21B 108.0 . . ?
C18 C22 C21 112.2(4) . 1_545 ?
C18 C22 H22A 109.2 . . ?
C21 C22 H22A 109.2 1_545 . ?
C18 C22 H22B 109.2 . . ?
C21 C22 H22B 109.2 1_545 . ?
H22A C22 H22B 107.9 . . ?
C4 S4 C6 98.0(3) . . ?
C5 S5 C7 97.9(5) . . ?
C6 S6 C8 100.7(5) . . ?
C6 C5 S3 113.0(5) . . ?
C6 C5 S5 123.5(5) . . ?
S3 C5 S5 123.3(5) . . ?
C5 C6 S6 125.0(6) . . ?
C5 C6 S4 117.3(5) . . ?
S6 C6 S4 117.7(5) . . ?
S5 C7 H7A 109.5 . . ?
S5 C7 H7B 109.5 . . ?
H7A C7 H7B 109.5 . . ?
S5 C7 H7C 109.5 . . ?
H7A C7 H7C 109.5 . . ?
H7B C7 H7C 109.5 . . ?
S6 C8 H8A 109.5 . . ?
S6 C8 H8B 109.5 . . ?
H8A C8 H8B 109.5 . . ?
S6 C8 H8C 109.5 . . ?
H8A C8 H8C 109.5 . . ?
H8B C8 H8C 109.5 . . ?
C6' S4' C4 87.2(4) . . ?
C5' S5' C7' 92.8(7) . . ?
C8' S6' C6' 100.4(7) . . ?
C6' C5' S5' 126.5(8) . . ?
C6' C5' S3 125.7(8) . . ?
S5' C5' S3 107.8(6) . . ?
C5' C6' S6' 127.3(9) . . ?
C5' C6' S4' 117.4(8) . . ?
S6' C6' S4' 115.3(6) . . ?
S5' C7' H7'1 109.5 . . ?
S5' C7' H7'2 109.5 . . ?
H7'1 C7' H7'2 109.5 . . ?
S5' C7' H7'3 109.5 . . ?
H7'1 C7' H7'3 109.5 . . ?
H7'2 C7' H7'3 109.5 . . ?
S6' C8' H8'1 109.5 . . ?
S6' C8' H8'2 109.5 . . ?
H8'1 C8' H8'2 109.5 . . ?
S6' C8' H8'3 109.5 . . ?
H8'1 C8' H8'3 109.5 . . ?
H8'2 C8' H8'3 109.5 . . ?

loop_
_geom_bond_atom_site_label_1
_geom_bond_atom_site_label_2
_geom_bond_distance
_geom_bond_site_symmetry_2
_geom_bond_publ_flag
Cu1 N2 2.016(3) . ?
Cu1 N2 2.016(3) 2 ?
Cu1 N1 2.020(3) 2 ?
Cu1 N1 2.020(3) . ?
S1 C1 1.748(4) . ?
S1 C3 1.752(4) . ?
S2 C3 1.749(5) . ?
S2 C2 1.756(4) . ?
S3 C5 1.739(6) . ?
S3 C4 1.761(5) . ?
S3 C5' 1.764(10) . ?
O1 C9 1.229(5) . ?
O2 C9 1.269(5) . ?
O3 C10 1.297(5) . ?
O3 H3 0.8400 . ?
O4 C10 1.218(5) . ?
N1 C15 1.333(5) . ?
N1 C11 1.341(4) . ?
N2 C16 1.335(5) . ?
N2 C20 1.348(4) . ?
C1 C2 1.343(6) . ?
C1 C9 1.510(5) . ?
C2 C10 1.482(6) . ?
C3 C4 1.331(6) . ?
C4 S4 1.732(5) . ?
C4 S4' 1.834(6) . ?
C11 C12 1.380(5) . ?
C11 H11 0.9500 . ?
C12 C13 1.389(6) . ?
C12 H12 0.9500 . ?
C13 C14 1.376(6) . ?
C13 C21 1.506(5) . ?
C14 C15 1.382(5) . ?
C14 H14 0.9500 . ?
C15 H15 0.9500 . ?
C16 C17 1.381(5) . ?
C16 H16 0.9500 . ?
C17 C18 1.386(5) . ?
C17 H17 0.9500 . ?
C18 C19 1.375(6) . ?
C18 C22 1.506(5) . ?
C19 C20 1.373(5) . ?
C19 H19 0.9500 . ?
C20 H20 0.9500 . ?
C21 C22 1.539(6) 1_565 ?
C21 H21A 0.9900 . ?
C21 H21B 0.9900 . ?
C22 H22A 0.9900 . ?
C22 H22B 0.9900 . ?
S4 C6 1.761(8) . ?
S5 C5 1.775(8) . ?
S5 C7 1.900(10) . ?
S6 C6 1.748(7) . ?
S6 C8 1.805(11) . ?
C5 C6 1.325(11) . ?
C7 H7A 0.9800 . ?
C7 H7B 0.9800 . ?
C7 H7C 0.9800 . ?
C8 H8A 0.9800 . ?
C8 H8B 0.9800 . ?
C8 H8C 0.9800 . ?
S4' C6' 1.771(11) . ?
S5' C5' 1.745(11) . ?
S5' C7' 1.760(12) . ?
S6' C8' 1.693(17) . ?
S6' C6' 1.743(10) . ?
C5' C6' 1.326(14) . ?
C7' H7'1 0.9800 . ?
C7' H7'2 0.9800 . ?
C7' H7'3 0.9800 . ?
C8' H8'1 0.9800 . ?
C8' H8'2 0.9800 . ?
C8' H8'3 0.9800 . ?

loop_
_geom_torsion_atom_site_label_1
_geom_torsion_atom_site_label_2
_geom_torsion_atom_site_label_3
_geom_torsion_atom_site_label_4
_geom_torsion
_geom_torsion_site_symmetry_1
_geom_torsion_site_symmetry_2
_geom_torsion_site_symmetry_3
_geom_torsion_site_symmetry_4
_geom_torsion_publ_flag
C3 S1 C1 C2 4.4(4) . . . . ?
C3 S1 C1 C9 -175.3(3) . . . . ?
C9 C1 C2 C10 -5.3(8) . . . . ?
S1 C1 C2 C10 175.1(4) . . . . ?
C9 C1 C2 S2 177.2(4) . . . . ?
S1 C1 C2 S2 -2.5(5) . . . . ?
C3 S2 C2 C1 -0.9(4) . . . . ?
C3 S2 C2 C10 -178.8(4) . . . . ?
C2 S2 C3 C4 -176.6(4) . . . . ?
C2 S2 C3 S1 3.8(3) . . . . ?
C1 S1 C3 C4 175.6(4) . . . . ?
C1 S1 C3 S2 -4.9(3) . . . . ?
S2 C3 C4 S4 3.9(7) . . . . ?
S1 C3 C4 S4 -176.5(3) . . . . ?
S2 C3 C4 S3 -178.5(2) . . . . ?
S1 C3 C4 S3 1.1(6) . . . . ?
S2 C3 C4 S4' -2.4(6) . . . . ?
S1 C3 C4 S4' 177.2(3) . . . . ?
C5 S3 C4 C3 -156.8(5) . . . . ?
C5' S3 C4 C3 173.2(5) . . . . ?
C5 S3 C4 S4 21.4(4) . . . . ?
C5' S3 C4 S4' -2.5(5) . . . . ?
C2 C1 C9 O1 -173.4(5) . . . . ?
S1 C1 C9 O1 6.2(5) . . . . ?
C2 C1 C9 O2 5.6(7) . . . . ?
S1 C1 C9 O2 -174.8(4) . . . . ?
C1 C2 C10 O4 -176.9(5) . . . . ?
S2 C2 C10 O4 0.8(7) . . . . ?
C1 C2 C10 O3 0.6(8) . . . . ?
S2 C2 C10 O3 178.2(4) . . . . ?
C15 N1 C11 C12 2.0(5) . . . . ?
Cu1 N1 C11 C12 -167.6(3) . . . . ?
N1 C11 C12 C13 1.0(5) . . . . ?
C11 C12 C13 C14 -2.9(5) . . . . ?
C11 C12 C13 C21 178.8(3) . . . . ?
C12 C13 C14 C15 1.9(6) . . . . ?
C21 C13 C14 C15 -179.7(4) . . . . ?
C11 N1 C15 C14 -3.0(6) . . . . ?
Cu1 N1 C15 C14 166.8(3) . . . . ?
C13 C14 C15 N1 1.1(6) . . . . ?
C20 N2 C16 C17 -1.6(6) . . . . ?
Cu1 N2 C16 C17 168.4(3) . . . . ?
N2 C16 C17 C18 0.1(6) . . . . ?
C16 C17 C18 C19 1.3(6) . . . . ?
C16 C17 C18 C22 -178.5(4) . . . . ?
C17 C18 C19 C20 -1.1(5) . . . . ?
C22 C18 C19 C20 178.7(3) . . . . ?
C16 N2 C20 C19 1.8(5) . . . . ?
Cu1 N2 C20 C19 -168.2(3) . . . . ?
C18 C19 C20 N2 -0.4(5) . . . . ?
C14 C13 C21 C22 -103.4(5) . . . 1_565 ?
C12 C13 C21 C22 74.9(5) . . . 1_565 ?
C19 C18 C22 C21 79.9(5) . . . 1_545 ?
C17 C18 C22 C21 -100.3(5) . . . 1_545 ?
C3 C4 S4 C6 158.1(6) . . . . ?
S3 C4 S4 C6 -19.7(4) . . . . ?
C4 S3 C5 C6 -15.1(8) . . . . ?
C4 S3 C5 S5 170.3(6) . . . . ?
C7 S5 C5 C6 132.8(9) . . . . ?
C7 S5 C5 S3 -53.2(7) . . . . ?
S3 C5 C6 S6 -175.5(6) . . . . ?
S5 C5 C6 S6 -0.9(14) . . . . ?
S3 C5 C6 S4 2.5(11) . . . . ?
S5 C5 C6 S4 177.1(6) . . . . ?
C8 S6 C6 C5 72.3(10) . . . . ?
C8 S6 C6 S4 -105.7(6) . . . . ?
C4 S4 C6 C5 11.4(9) . . . . ?
C4 S4 C6 S6 -170.4(5) . . . . ?
C3 C4 S4' C6' -171.1(5) . . . . ?
S3 C4 S4' C6' 4.9(5) . . . . ?
C7' S5' C5' C6' 118.9(11) . . . . ?
C7' S5' C5' S3 -64.4(7) . . . . ?
C4 S3 C5' C6' -2.3(10) . . . . ?
C4 S3 C5' S5' -179.1(5) . . . . ?
S5' C5' C6' S6' 3.0(17) . . . . ?
S3 C5' C6' S6' -173.2(7) . . . . ?
S5' C5' C6' S4' -177.5(6) . . . . ?
S3 C5' C6' S4' 6.3(14) . . . . ?
C8' S6' C6' C5' -68.1(13) . . . . ?
C8' S6' C6' S4' 112.3(8) . . . . ?
C4 S4' C6' C5' -5.9(9) . . . . ?
C4 S4' C6' S6' 173.7(6) . . . . ?
